data_7107740
loop_
_publ_author_name
'Toru Okawara'
'Koichi Hashimoto'
'Masaaki Abe'
'Hisashi Shimakoshi'
'Yoshio Hisaeda'

_publ_section_title
;
 Hydrogenation effects in metalloporphycenes: synthesis and redox behavior
 of Ni(II)-tetra(n-propyl)dihydroporphycene
;
_journal_name_full Chem.Commun.
_journal_page_first 5413
_journal_paper_doi 10.1039/c2cc30991b
_journal_volume 48
_journal_year 2012
_chemical_formula_sum 'C32 H22 N4'
_chemical_formula_weight 462.54
_space_group_crystal_system triclinic
_space_group_IT_number 2
_space_group_name_Hall '-P 1'
_space_group_name_H-M_alt 'P -1'
_symmetry_space_group_name_Hall '-P 1'
_symmetry_space_group_name_H-M 'P -1'
_atom_sites_solution_hydrogens geom
_atom_sites_solution_primary direct
_atom_sites_solution_secondary difmap
_audit_creation_method 'APEX2 v2010.1-2'
_cell_angle_alpha 104.488(4)
_cell_angle_beta 92.528(5)
_cell_angle_gamma 96.782(5)
_cell_formula_units_Z 1
_cell_length_a 6.799(2)
_cell_length_b 8.080(3)
_cell_length_c 12.822(4)
_cell_measurement_reflns_used 3110
_cell_measurement_temperature 17
_cell_measurement_theta_max 29.9946
_cell_measurement_theta_min 2.6271
_cell_volume 675.2(4)
_computing_cell_refinement 'SAINT V7.68A (Bruker AXS, 2009)'
_computing_data_reduction 'SAINT V7.68A (Bruker AXS, 2009)'
_computing_structure_refinement 'SHELXL-97 (Sheldrick, 2008)'
_computing_structure_solution 'SHELXS-97 (Sheldrick, 2008)'
_diffrn_ambient_temperature 173
_diffrn_detector_area_resol_mean 8.3333
_diffrn_measured_fraction_theta_full 0.996
_diffrn_measured_fraction_theta_max 0.996
_diffrn_measurement_device_type 'Bruker SMART APEX CCD'
_diffrn_measurement_method 'phi and omega scans'
_diffrn_radiation_monochromator graphite
_diffrn_radiation_source 'fine-focus sealed tube'
_diffrn_radiation_type MoK\a
_diffrn_radiation_wavelength 0.71073
_diffrn_reflns_av_R_equivalents 0.0445
_diffrn_reflns_av_sigmaI/netI 0.0490
_diffrn_reflns_limit_h_max 9
_diffrn_reflns_limit_h_min -9
_diffrn_reflns_limit_k_max 10
_diffrn_reflns_limit_k_min -10
_diffrn_reflns_limit_l_max 17
_diffrn_reflns_limit_l_min -17
_diffrn_reflns_number 8859
_diffrn_reflns_theta_full 28.28
_diffrn_reflns_theta_max 28.28
_diffrn_reflns_theta_min 1.65
_exptl_absorpt_coefficient_mu 0.068
_exptl_absorpt_correction_T_max 0.99
_exptl_absorpt_correction_T_min 0.69
_exptl_absorpt_correction_type multi-scan
_exptl_absorpt_process_details 'SADABS V2008/1 (Bruker AXS)'
_exptl_crystal_colour violet
_exptl_crystal_density_diffrn 1.138
_exptl_crystal_density_method 'not measured'
_exptl_crystal_description prism
_exptl_crystal_F_000 242
_exptl_crystal_size_max 0.68
_exptl_crystal_size_mid 0.16
_exptl_crystal_size_min 0.09
_refine_diff_density_max 0.395
_refine_diff_density_min -0.252
_refine_ls_extinction_coef 0.141(8)
_refine_ls_extinction_method SHELXL
_refine_ls_goodness_of_fit_ref 1.070
_refine_ls_hydrogen_treatment constr
_refine_ls_matrix_type full
_refine_ls_number_parameters 210
_refine_ls_number_reflns 3330
_refine_ls_number_restraints 12
_refine_ls_restrained_S_all 1.073
_refine_ls_R_factor_all 0.1268
_refine_ls_R_factor_gt 0.0908
_refine_ls_shift/su_max 0.000
_refine_ls_shift/su_mean 0.000
_refine_ls_structure_factor_coef Fsqd
_refine_ls_weighting_details 'calc w=1/[\s^2^(Fo^2^)+(0.0100P)^2^+1.1000P] where P=(Fo^2^+2Fc^2^)/3'
_refine_ls_weighting_scheme calc
_refine_ls_wR_factor_gt 0.1919
_refine_ls_wR_factor_ref 0.2093
_reflns_number_gt 2176
_reflns_number_total 3330
_reflns_threshold_expression >2sigma(I)
_cod_data_source_file c2cc30991b.txt
_cod_data_source_block I
_cod_database_code 7107740

loop_
_space_group_symop_operation_xyz
'x, y, z'
'-x, -y, -z'

loop_
_atom_site_type_symbol
_atom_site_label
_atom_site_fract_x
_atom_site_fract_y
_atom_site_fract_z
_atom_site_U_iso_or_equiv
_atom_site_adp_type
_atom_site_calc_flag
_atom_site_refinement_flags
_atom_site_occupancy
_atom_site_disorder_assembly
_atom_site_disorder_group
C C2B 1.119(4) 0.792(3) 0.3307(17) 0.100(7) Uani d PU 0.5 A 1
C C3B 0.906(4) 0.678(3) 0.3156(19) 0.076(7) Uani d P 0.5 A 1
C C11B 1.2675(13) 0.7382(15) 0.4011(7) 0.087(3) Uani d P 0.5 A 1
C C12B 1.2148(14) 0.8024(15) 0.5184(6) 0.082(3) Uani d P 0.5 A 1
C C13B 1.3534(19) 0.6982(19) 0.5784(9) 0.119(4) Uani d P 0.5 A 1
C C2A 1.1250(18) 0.7925(13) 0.3257(8) 0.036(3) Uani d PU 0.5 A 2
C C3A 0.925(3) 0.707(3) 0.3072(12) 0.037(3) Uani d P 0.5 A 2
C C11A 1.2135(10) 0.8900(9) 0.4368(5) 0.0583(19) Uani d P 0.5 A 2
C C12A 1.3522(18) 0.7782(16) 0.4892(8) 0.099(3) Uani d P 0.5 A 2
C C13A 1.264(2) 0.6190(17) 0.5085(9) 0.105(4) Uani d P 0.5 A 2
C C1 1.2000(5) 0.7570(4) 0.2198(3) 0.0538(9) Uani d . 1 . .
C C4 0.9031(5) 0.6046(4) 0.1955(3) 0.0499(8) Uani d . 1 . .
C C5 0.7400(5) 0.4839(4) 0.1393(3) 0.0487(8) Uani d . 1 A .
C C6 0.5607(5) 0.4256(4) 0.1762(3) 0.0529(8) Uani d . 1 . .
H H6 0.5216 0.4624 0.2476 0.063 Uiso calc R 1 A .
C C7 0.4513(5) 0.3070(4) 0.0927(3) 0.0495(8) Uani d . 1 A .
C C8 0.5676(5) 0.2917(4) -0.0002(3) 0.0499(8) Uani d . 1 . .
C C9 0.5162(5) 0.1880(4) -0.1041(3) 0.0536(9) Uani d . 1 . .
H H9 0.3915 0.1173 -0.1123 0.064 Uiso calc R 1 . .
C C10 1.3841(5) 0.8309(4) 0.1993(3) 0.0531(9) Uani d . 1 . .
H H10 1.456 0.9086 0.2609 0.064 Uiso calc R 1 . .
C C14 0.2475(5) 0.2091(4) 0.0910(3) 0.0562(9) Uani d . 1 . .
H H14A 0.2533 0.0851 0.0587 0.067 Uiso calc R 1 A .
H H14B 0.1546 0.2481 0.0433 0.067 Uiso calc R 1 . .
C C15 0.1649(5) 0.2287(4) 0.1990(3) 0.0608(9) Uani d . 1 A .
H H15A 0.1523 0.3517 0.2304 0.073 Uiso calc R 1 . .
H H15B 0.2589 0.1934 0.2479 0.073 Uiso calc R 1 . .
C C16 -0.0365(5) 0.1217(5) 0.1924(3) 0.0638(10) Uani d . 1 . .
H H16A -0.1325 0.1615 0.1481 0.096 Uiso calc R 1 A .
H H16B -0.0815 0.1343 0.2652 0.096 Uiso calc R 1 . .
H H16C -0.0256 0.0001 0.1596 0.096 Uiso calc R 1 . .
N N1 1.0673(3) 0.6446(3) 0.14590(19) 0.0413(6) Uani d . 1 A .
H H1 1.0848 0.6043 0.077 0.05 Uiso calc PR 0.5 . .
N N2 0.7428(4) 0.4028(3) 0.0341(2) 0.0454(7) Uani d . 1 A .
H H2 0.8407 0.4179 -0.0066 0.054 Uiso calc PR 0.5 . .

loop_
_atom_site_aniso_label
_atom_site_aniso_U_11
_atom_site_aniso_U_22
_atom_site_aniso_U_33
_atom_site_aniso_U_12
_atom_site_aniso_U_13
_atom_site_aniso_U_23
C2B 0.102(10) 0.112(10) 0.100(9) 0.044(8) 0.020(7) 0.038(7)
C3B 0.067(12) 0.051(8) 0.098(13) 0.009(7) -0.025(8) 0.000(7)
C11B 0.072(6) 0.134(9) 0.059(5) 0.007(5) -0.007(4) 0.034(5)
C12B 0.063(5) 0.146(10) 0.029(4) -0.003(6) -0.004(4) 0.014(4)
C13B 0.127(10) 0.164(12) 0.076(7) 0.051(9) -0.012(7) 0.038(8)
C2A 0.042(4) 0.034(4) 0.020(3) 0.007(3) -0.020(3) -0.012(3)
C3A 0.033(5) 0.046(7) 0.025(4) -0.006(4) 0.006(3) 0.001(4)
C11A 0.050(4) 0.059(4) 0.043(4) 0.007(3) -0.011(3) -0.028(3)
C12A 0.097(8) 0.124(9) 0.054(6) -0.010(7) -0.029(5) -0.001(5)
C13A 0.130(10) 0.124(9) 0.065(6) 0.030(8) -0.013(6) 0.029(6)
C1 0.0532(19) 0.0405(16) 0.060(2) 0.0120(14) -0.0183(16) 0.0007(14)
C4 0.0485(18) 0.0402(15) 0.057(2) 0.0102(13) -0.0149(15) 0.0070(14)
C5 0.0486(18) 0.0389(15) 0.057(2) 0.0113(13) -0.0144(14) 0.0108(14)
C6 0.0534(19) 0.0419(16) 0.062(2) 0.0096(14) -0.0131(15) 0.0116(14)
C7 0.0443(17) 0.0402(15) 0.065(2) 0.0075(13) -0.0110(15) 0.0165(14)
C8 0.0557(19) 0.0351(14) 0.0570(19) 0.0131(13) -0.0192(15) 0.0091(13)
C9 0.0421(17) 0.0423(16) 0.070(2) 0.0025(13) -0.0166(16) 0.0073(15)
C10 0.0433(17) 0.0401(16) 0.065(2) 0.0039(13) -0.0192(15) -0.0012(14)
C14 0.055(2) 0.0447(17) 0.068(2) 0.0074(15) -0.0129(16) 0.0142(15)
C15 0.061(2) 0.0475(18) 0.074(2) 0.0108(16) -0.0079(18) 0.0168(17)
C16 0.055(2) 0.058(2) 0.080(3) 0.0059(16) -0.0017(18) 0.0224(18)
N1 0.0420(14) 0.0350(12) 0.0430(13) 0.0056(10) -0.0115(11) 0.0051(10)
N2 0.0414(13) 0.0352(12) 0.0573(16) 0.0046(10) -0.0150(11) 0.0111(11)

loop_
_atom_type_symbol
_atom_type_description
_atom_type_scat_dispersion_real
_atom_type_scat_dispersion_imag
_atom_type_scat_source
C C 0.0033 0.0016 'International Tables Vol C Tables 4.2.6.8 and 6.1.1.4'
H H 0.0000 0.0000 'International Tables Vol C Tables 4.2.6.8 and 6.1.1.4'
N N 0.0061 0.0033 'International Tables Vol C Tables 4.2.6.8 and 6.1.1.4'

loop_
_geom_angle_atom_site_label_1
_geom_angle_atom_site_label_2
_geom_angle_atom_site_label_3
_geom_angle_site_symmetry_1
_geom_angle_site_symmetry_3
_geom_angle
C11B C2B C3B . . 113.2(19)
C11B C2B C1 . . 104.9(15)
C3B C2B C1 . . 106.2(14)
C4 C3B C2B . . 96.9(15)
C2B C11B C12B . . 107.2(12)
C11B C12B C13B . . 100.5(9)
C1 C2A C3A . . 104.1(7)
C1 C2A C11A . . 133.9(10)
C3A C2A C11A . . 122.0(12)
C2A C3A C4 . . 106.3(10)
C2A C11A C12A . . 111.8(7)
C13A C12A C11A . . 118.9(10)
N1 C1 C2A . . 111.0(5)
N1 C1 C10 . . 125.9(3)
C2A C1 C10 . . 123.1(5)
N1 C1 C2B . . 110.2(9)
C2A C1 C2B . . 0.8(12)
C10 C1 C2B . . 123.9(9)
N1 C4 C5 . . 121.9(3)
N1 C4 C3B . . 117.8(10)
C5 C4 C3B . . 120.0(10)
N1 C4 C3A . . 109.0(7)
C5 C4 C3A . . 129.1(8)
C3B C4 C3A . . 11.5(16)
N2 C5 C6 . . 108.6(3)
N2 C5 C4 . . 121.3(3)
C6 C5 C4 . . 130.1(3)
C7 C6 C5 . . 108.8(3)
C7 C6 H6 . . 125.6
C5 C6 H6 . . 125.6
C6 C7 C8 . . 106.6(3)
C6 C7 C14 . . 129.2(3)
C8 C7 C14 . . 124.2(3)
C9 C8 N2 . . 126.0(3)
C9 C8 C7 . . 127.5(3)
N2 C8 C7 . . 106.5(3)
C8 C9 C10 . 2_765 131.4(3)
C8 C9 H9 . . 114.3
C10 C9 H9 2_765 . 114.3
C1 C10 C9 . 2_765 131.8(3)
C1 C10 H10 . . 114.1
C9 C10 H10 2_765 . 114.1
C7 C14 C15 . . 115.0(3)
C7 C14 H14A . . 108.5
C15 C14 H14A . . 108.5
C7 C14 H14B . . 108.5
C15 C14 H14B . . 108.5
H14A C14 H14B . . 107.5
C14 C15 C16 . . 112.4(3)
C14 C15 H15A . . 109.1
C16 C15 H15A . . 109.1
C14 C15 H15B . . 109.1
C16 C15 H15B . . 109.1
H15A C15 H15B . . 107.8
C15 C16 H16A . . 109.5
C15 C16 H16B . . 109.5
H16A C16 H16B . . 109.5
C15 C16 H16C . . 109.5
H16A C16 H16C . . 109.5
H16B C16 H16C . . 109.5
C4 N1 C1 . . 108.8(3)
C4 N1 H1 . . 125.6
C1 N1 H1 . . 125.6
C5 N2 C8 . . 109.5(3)
C5 N2 H2 . . 125.2
C8 N2 H2 . . 125.2

loop_
_geom_bond_atom_site_label_1
_geom_bond_atom_site_label_2
_geom_bond_site_symmetry_2
_geom_bond_distance
C2B C11B . 1.50(2)
C2B C3B . 1.60(3)
C2B C1 . 1.52(2)
C3B C4 . 1.50(2)
C11B C12B . 1.536(12)
C12B C13B . 1.624(15)
C2A C1 . 1.445(14)
C2A C3A . 1.43(2)
C2A C11A . 1.504(9)
C3A C4 . 1.455(16)
C11A C12A . 1.614(14)
C12A C13A . 1.437(16)
C1 N1 . 1.355(4)
C1 C10 . 1.387(5)
C4 N1 . 1.354(4)
C4 C5 . 1.422(4)
C5 N2 . 1.346(4)
C5 C6 . 1.399(5)
C6 C7 . 1.366(4)
C6 H6 . 0.95
C7 C8 . 1.446(5)
C7 C14 . 1.508(4)
C8 C9 . 1.389(4)
C8 N2 . 1.386(4)
C9 C10 2_765 1.406(5)
C9 H9 . 0.95
C10 C9 2_765 1.406(5)
C10 H10 . 0.95
C14 C15 . 1.497(5)
C14 H14A . 0.99
C14 H14B . 0.99
C15 C16 . 1.518(5)
C15 H15A . 0.99
C15 H15B . 0.99
C16 H16A . 0.98
C16 H16B . 0.98
C16 H16C . 0.98
N1 H1 . 0.88
N2 H2 . 0.88
